data_4309499
loop_
_publ_author_name
'Zheng-Hua Zhang'
'Taka-aki Okamura'
'Yasuchika Hasegawa'
'Hiroyuki Kawaguchi'
'Ling-Yan Kong'
'Wei-Yin Sun'
'Norikazu Ueyama'

_publ_section_title
;
Syntheses, Structures, and Luminescent and Magnetic Properties of Novel
Three-Dimensional Lanthanide Complexes with 1,3,5-Benzenetriacetate
;
_journal_name_full 'Inorganic Chemistry'
_journal_page_first 6219
_journal_page_last 6227
_journal_paper_doi 10.1021/ic050453a
_journal_volume 44
_journal_year 2005
_chemical_formula_moiety 'C12 H13 O8 Yb '
_chemical_formula_sum 'C12 H13 O8 Yb'
_chemical_formula_weight 458.26
_chemical_name_systematic
; 
[Yb(bta)(H2O)]-H2O 
;
_space_group_IT_number 2
_symmetry_cell_setting triclinic
_symmetry_Int_Tables_number 2
_symmetry_space_group_name_Hall '-P 1'
_symmetry_space_group_name_H-M 'P -1'
_atom_sites_solution_hydrogens geom
_atom_sites_solution_primary direct
_atom_sites_solution_secondary difmap
_audit_creation_method SHELXL-97
_cell_angle_alpha 68.71(7)
_cell_angle_beta 75.01(8)
_cell_angle_gamma 87.61(6)
_cell_formula_units_Z 2
_cell_length_a 6.044(6)
_cell_length_b 10.780(10)
_cell_length_c 11.486(10)
_cell_measurement_reflns_used 6047
_cell_measurement_temperature 200
_cell_measurement_theta_max 27.5
_cell_measurement_theta_min 3.3
_cell_volume 672.4(12)
_computing_structure_refinement 'SHELXL-97 (Sheldrick, 1997)'
_computing_structure_solution 'SHELXS-86 (Sheldrick, 1985)'
_diffrn_ambient_temperature 200
_diffrn_detector_area_resol_mean 10.00
_diffrn_measured_fraction_theta_full 0.979
_diffrn_measured_fraction_theta_max 0.979
_diffrn_measurement_device_type 'Rigaku RAXIS-RAPID Imaging Plate'
_diffrn_measurement_method \w
_diffrn_radiation_monochromator graphite
_diffrn_radiation_source 'fine-focus sealed tube'
_diffrn_radiation_type MoK\a
_diffrn_radiation_wavelength 0.71075
_diffrn_reflns_av_R_equivalents 0.0675
_diffrn_reflns_av_sigmaI/netI 0.0739
_diffrn_reflns_limit_h_max 7
_diffrn_reflns_limit_h_min -6
_diffrn_reflns_limit_k_max 13
_diffrn_reflns_limit_k_min -13
_diffrn_reflns_limit_l_max 14
_diffrn_reflns_limit_l_min -14
_diffrn_reflns_number 6600
_diffrn_reflns_theta_full 27.48
_diffrn_reflns_theta_max 27.48
_diffrn_reflns_theta_min 3.31
_exptl_absorpt_coefficient_mu 6.991
_exptl_absorpt_correction_T_max 0.70
_exptl_absorpt_correction_T_min 0.344
_exptl_absorpt_correction_type multi-scan
_exptl_absorpt_process_details '(Higashi, 1995)'
_exptl_crystal_colour colorless
_exptl_crystal_density_diffrn 2.263
_exptl_crystal_density_method 'not measured'
_exptl_crystal_description platelet
_exptl_crystal_F_000 438
_exptl_crystal_size_max 0.150
_exptl_crystal_size_mid 0.100
_exptl_crystal_size_min 0.050
_refine_diff_density_max 12.454
_refine_diff_density_min -2.908
_refine_diff_density_rms 0.586
_refine_ls_extinction_method none
_refine_ls_goodness_of_fit_ref 1.016
_refine_ls_hydrogen_treatment mixed
_refine_ls_matrix_type full
_refine_ls_number_parameters 190
_refine_ls_number_reflns 3017
_refine_ls_number_restraints 6
_refine_ls_restrained_S_all 1.016
_refine_ls_R_factor_all 0.0902
_refine_ls_R_factor_gt 0.0826
_refine_ls_shift/su_max 0.000
_refine_ls_shift/su_mean 0.000
_refine_ls_structure_factor_coef Fsqd
_refine_ls_weighting_details 'calc w=1/[\s^2^(Fo^2^)+(0.1969P)^2^+0.0000P] where P=(Fo^2^+2Fc^2^)/3'
_refine_ls_weighting_scheme calc
_refine_ls_wR_factor_gt 0.2253
_refine_ls_wR_factor_ref 0.2364
_reflns_number_gt 2518
_reflns_number_total 3017
_reflns_threshold_expression I>2\s(I)
_cod_data_source_file ic050453asi20050525_093545_5.cif
_cod_data_source_block 5
_cod_original_cell_volume 672.4(10)
_cod_original_sg_symbol_H-M 'P -1 '
_cod_database_code 4309499

loop_
_symmetry_equiv_pos_as_xyz
'x, y, z'
'-x, -y, -z'

loop_
_atom_site_label
_atom_site_type_symbol
_atom_site_fract_x
_atom_site_fract_y
_atom_site_fract_z
_atom_site_U_iso_or_equiv
_atom_site_adp_type
_atom_site_occupancy
_atom_site_symmetry_multiplicity
_atom_site_calc_flag
_atom_site_refinement_flags
_atom_site_disorder_assembly
_atom_site_disorder_group
Yb1 Yb 0.26092(9) 0.12227(5) 0.45521(5) 0.0185(3) Uani 1 1 d . . .
O1 O 0.4898(19) 0.1889(12) 0.2453(11) 0.029(2) Uani 1 1 d . . .
O2 O 0.6369(18) 0.0388(11) 0.3819(9) 0.022(2) Uani 1 1 d . . .
O3 O -0.126(2) 0.0357(11) 0.5963(10) 0.025(2) Uani 1 1 d . . .
O4 O 0.0550(18) 0.1846(13) 0.6246(10) 0.028(2) Uani 1 1 d . . .
O5 O 0.051(2) 0.2606(12) 0.3525(11) 0.033(3) Uani 1 1 d . . .
O6 O -0.165(2) 0.4204(12) 0.2748(12) 0.034(3) Uani 1 1 d . . .
O7 O 0.487(2) 0.2802(12) 0.4607(11) 0.031(2) Uani 1 1 d . . .
O8 O 0.308(3) 0.3610(18) 0.6551(19) 0.057(4) Uani 1 1 d . . .
C1 C 0.818(3) 0.1919(15) 0.0294(13) 0.025(3) Uani 1 1 d . . .
C2 C 0.771(2) 0.1242(13) -0.0430(12) 0.022(3) Uani 1 1 d U . .
H1 H 0.7685 0.0295 -0.0109 0.026 Uiso 1 1 calc R . .
C3 C 0.727(3) 0.1903(15) -0.1604(14) 0.024(3) Uani 1 1 d . . .
C4 C 0.729(3) 0.3287(16) -0.2042(15) 0.026(3) Uani 1 1 d . . .
H2 H 0.6983 0.3765 -0.2855 0.032 Uiso 1 1 calc R . .
C5 C 0.774(3) 0.3972(13) -0.1337(13) 0.024(3) Uani 1 1 d . . .
C6 C 0.822(3) 0.3282(16) -0.0173(15) 0.026(3) Uani 1 1 d . . .
H3 H 0.8576 0.3757 0.0314 0.031 Uiso 1 1 calc R . .
C11 C 0.858(2) 0.1176(15) 0.1613(13) 0.019(3) Uani 1 1 d . . .
H4 H 0.8942 0.0249 0.1698 0.023 Uiso 1 1 calc R . .
H5 H 0.9899 0.1610 0.1703 0.023 Uiso 1 1 calc R . .
C12 C 0.648(2) 0.1162(14) 0.2670(14) 0.019(3) Uani 1 1 d . . .
C31 C 0.672(2) 0.1143(16) -0.2381(14) 0.022(3) Uani 1 1 d . . .
H6 H 0.6194 0.0214 -0.1800 0.026 Uiso 1 1 calc R . .
H7 H 0.5460 0.1560 -0.2766 0.026 Uiso 1 1 calc R . .
C32 C -0.121(3) 0.1132(15) 0.6555(13) 0.021(3) Uani 1 1 d . . .
C51 C 0.762(3) 0.5466(15) -0.1834(16) 0.032(3) Uani 1 1 d . . .
H8 H 0.6344 0.5697 -0.2258 0.038 Uiso 1 1 calc R . .
H9 H 0.7233 0.5758 -0.1085 0.038 Uiso 1 1 calc R . .
C52 C 0.026(3) 0.3769(15) 0.2765(15) 0.030(3) Uani 1 1 d . . .

loop_
_atom_site_aniso_label
_atom_site_aniso_U_11
_atom_site_aniso_U_22
_atom_site_aniso_U_33
_atom_site_aniso_U_23
_atom_site_aniso_U_13
_atom_site_aniso_U_12
Yb1 0.0206(4) 0.0204(4) 0.0137(4) -0.0067(2) -0.0024(2) 0.0017(2)
O1 0.024(5) 0.037(6) 0.024(5) -0.014(4) -0.002(4) 0.014(5)
O2 0.021(5) 0.030(5) 0.015(4) -0.009(4) -0.004(4) 0.000(4)
O3 0.037(6) 0.026(5) 0.017(5) -0.015(4) -0.007(4) 0.003(5)
O4 0.019(5) 0.046(6) 0.017(5) -0.015(4) 0.004(4) -0.014(5)
O5 0.032(6) 0.028(6) 0.027(6) 0.001(5) -0.004(5) 0.003(5)
O6 0.027(6) 0.025(5) 0.039(7) 0.000(5) -0.006(5) 0.002(5)
O7 0.025(5) 0.036(6) 0.027(5) -0.015(5) 0.009(4) -0.013(5)
O8 0.038(8) 0.070(10) 0.080(12) -0.053(10) -0.004(8) 0.002(7)
C1 0.033(8) 0.028(7) 0.015(6) -0.010(5) -0.007(5) 0.009(6)
C2 0.025(5) 0.020(5) 0.017(4) -0.012(4) 0.006(4) 0.001(4)
C3 0.022(7) 0.033(7) 0.018(6) -0.013(6) -0.002(5) 0.012(6)
C4 0.028(7) 0.030(7) 0.022(7) -0.008(6) -0.011(6) 0.001(6)
C5 0.035(8) 0.014(6) 0.015(6) 0.000(5) 0.000(5) 0.000(6)
C6 0.025(7) 0.029(7) 0.029(7) -0.018(6) -0.009(6) 0.005(6)
C11 0.015(6) 0.033(7) 0.019(6) -0.015(5) -0.013(5) 0.010(5)
C12 0.014(6) 0.020(6) 0.019(6) -0.009(5) 0.006(5) -0.004(5)
C31 0.017(6) 0.033(7) 0.019(6) -0.015(6) -0.004(5) -0.003(6)
C32 0.019(6) 0.024(7) 0.016(6) -0.004(5) 0.000(5) 0.003(5)
C51 0.037(9) 0.019(7) 0.032(8) -0.006(6) -0.002(7) 0.008(6)
C52 0.041(9) 0.020(7) 0.026(7) -0.006(6) -0.006(6) 0.000(6)

loop_
_atom_type_symbol
_atom_type_description
_atom_type_scat_dispersion_real
_atom_type_scat_dispersion_imag
_atom_type_scat_source
Yb Yb -0.3850 5.5486 'International Tables Vol C Tables 4.2.6.8 and 6.1.1.4'
O O 0.0106 0.0060 'International Tables Vol C Tables 4.2.6.8 and 6.1.1.4'
C C 0.0033 0.0016 'International Tables Vol C Tables 4.2.6.8 and 6.1.1.4'
H H 0.0000 0.0000 'International Tables Vol C Tables 4.2.6.8 and 6.1.1.4'

loop_
_geom_angle_atom_site_label_1
_geom_angle_atom_site_label_2
_geom_angle_atom_site_label_3
_geom_angle
_geom_angle_site_symmetry_1
_geom_angle_site_symmetry_3
_geom_angle_publ_flag
O5 Yb1 O3 88.9(5) . 2_556 ?
O5 Yb1 O2 159.5(4) . 2_656 ?
O3 Yb1 O2 89.0(4) 2_556 2_656 ?
O5 Yb1 O7 94.9(5) . . ?
O3 Yb1 O7 163.2(4) 2_556 . ?
O2 Yb1 O7 92.9(4) 2_656 . ?
O5 Yb1 O1 78.8(4) . . ?
O3 Yb1 O1 83.5(4) 2_556 . ?
O2 Yb1 O1 121.2(4) 2_656 . ?
O7 Yb1 O1 81.2(4) . . ?
O5 Yb1 O4 82.1(5) . . ?
O3 Yb1 O4 122.3(4) 2_556 . ?
O2 Yb1 O4 81.7(4) 2_656 . ?
O7 Yb1 O4 74.5(4) . . ?
O1 Yb1 O4 147.5(4) . . ?
O5 Yb1 O2 132.1(4) . . ?
O3 Yb1 O2 83.9(4) 2_556 . ?
O2 Yb1 O2 67.9(4) 2_656 . ?
O7 Yb1 O2 81.4(4) . . ?
O1 Yb1 O2 53.4(4) . . ?
O4 Yb1 O2 140.0(4) . . ?
O5 Yb1 O3 78.8(4) . . ?
O3 Yb1 O3 69.3(4) 2_556 . ?
O2 Yb1 O3 81.4(4) 2_656 . ?
O7 Yb1 O3 127.5(4) . . ?
O1 Yb1 O3 144.8(4) . . ?
O4 Yb1 O3 53.0(3) . . ?
O2 Yb1 O3 139.5(4) . . ?
O5 Yb1 C12 104.9(5) . . ?
O3 Yb1 C12 82.9(4) 2_556 . ?
O2 Yb1 C12 95.1(4) 2_656 . ?
O7 Yb1 C12 80.3(4) . . ?
O1 Yb1 C12 26.1(4) . . ?
O4 Yb1 C12 154.4(4) . . ?
O2 Yb1 C12 27.3(4) . . ?
O3 Yb1 C12 152.0(4) . . ?
O5 Yb1 C32 78.7(4) . . ?
O3 Yb1 C32 96.2(4) 2_556 . ?
O2 Yb1 C32 81.3(4) 2_656 . ?
O7 Yb1 C32 100.5(4) . . ?
O1 Yb1 C32 157.5(4) . . ?
O4 Yb1 C32 26.0(4) . . ?
O2 Yb1 C32 149.1(4) . . ?
O3 Yb1 C32 26.9(4) . . ?
C12 Yb1 C32 176.3(4) . . ?
O5 Yb1 Yb1 82.3(3) . 2_556 ?
O3 Yb1 Yb1 36.6(3) 2_556 2_556 ?
O2 Yb1 Yb1 84.0(3) 2_656 2_556 ?
O7 Yb1 Yb1 160.2(3) . 2_556 ?
O1 Yb1 Yb1 117.1(3) . 2_556 ?
O4 Yb1 Yb1 85.7(3) . 2_556 ?
O2 Yb1 Yb1 115.0(3) . 2_556 ?
O3 Yb1 Yb1 32.8(2) . 2_556 ?
C12 Yb1 Yb1 119.4(3) . 2_556 ?
C32 Yb1 Yb1 59.7(3) . 2_556 ?
O5 Yb1 Yb1 163.9(3) . 2_656 ?
O3 Yb1 Yb1 85.6(3) 2_556 2_656 ?
O2 Yb1 Yb1 35.7(3) 2_656 2_656 ?
O7 Yb1 Yb1 86.3(3) . 2_656 ?
O1 Yb1 Yb1 85.5(3) . 2_656 ?
O4 Yb1 Yb1 113.6(3) . 2_656 ?
O2 Yb1 Yb1 32.1(2) . 2_656 ?
O3 Yb1 Yb1 113.2(3) . 2_656 ?
C12 Yb1 Yb1 59.4(3) . 2_656 ?
C32 Yb1 Yb1 117.0(3) . 2_656 ?
Yb1 Yb1 Yb1 101.88(8) 2_556 2_656 ?
C12 O1 Yb1 97.8(9) . . ?
C12 O2 Yb1 158.3(10) . 2_656 ?
C12 O2 Yb1 89.5(8) . . ?
Yb1 O2 Yb1 112.1(4) 2_656 . ?
C32 O3 Yb1 158.7(10) . 2_556 ?
C32 O3 Yb1 90.6(9) . . ?
Yb1 O3 Yb1 110.7(4) 2_556 . ?
C32 O4 Yb1 98.0(9) . . ?
C52 O5 Yb1 149.4(12) . . ?
C6 C1 C2 119.3(13) . . ?
C6 C1 C11 119.9(13) . . ?
C2 C1 C11 120.8(13) . . ?
C3 C2 C1 121.3(13) . . ?
C3 C2 H1 119.4 . . ?
C1 C2 H1 119.4 . . ?
C2 C3 C4 118.0(14) . . ?
C2 C3 C31 120.6(13) . . ?
C4 C3 C31 121.3(13) . . ?
C5 C4 C3 121.5(14) . . ?
C5 C4 H2 119.2 . . ?
C3 C4 H2 119.2 . . ?
C4 C5 C6 119.1(13) . . ?
C4 C5 C51 118.8(14) . . ?
C6 C5 C51 122.0(14) . . ?
C1 C6 C5 120.8(14) . . ?
C1 C6 H3 119.6 . . ?
C5 C6 H3 119.6 . . ?
C12 C11 C1 110.8(12) . . ?
C12 C11 H4 109.5 . . ?
C1 C11 H4 109.5 . . ?
C12 C11 H5 109.5 . . ?
C1 C11 H5 109.5 . . ?
H4 C11 H5 108.1 . . ?
O1 C12 O2 119.3(12) . . ?
O1 C12 C11 122.1(13) . . ?
O2 C12 C11 118.6(13) . . ?
O1 C12 Yb1 56.1(7) . . ?
O2 C12 Yb1 63.2(7) . . ?
C11 C12 Yb1 178.0(10) . . ?
C32 C31 C3 111.2(12) 1_654 . ?
C32 C31 H6 109.4 1_654 . ?
C3 C31 H6 109.4 . . ?
C32 C31 H7 109.4 1_654 . ?
C3 C31 H7 109.4 . . ?
H6 C31 H7 108.0 . . ?
O4 C32 O3 118.4(14) . . ?
O4 C32 C31 122.6(14) . 1_456 ?
O3 C32 C31 119.0(13) . 1_456 ?
O4 C32 Yb1 56.0(8) . . ?
O3 C32 Yb1 62.5(8) . . ?
C31 C32 Yb1 177.7(11) 1_456 . ?
C52 C51 C5 115.4(14) 2_665 . ?
C52 C51 H8 108.4 2_665 . ?
C5 C51 H8 108.4 . . ?
C52 C51 H9 108.4 2_665 . ?
C5 C51 H9 108.4 . . ?
H8 C51 H9 107.5 . . ?
O6 C52 O5 121.6(16) . . ?
O6 C52 C51 121.8(14) . 2_665 ?
O5 C52 C51 116.5(15) . 2_665 ?

loop_
_geom_bond_atom_site_label_1
_geom_bond_atom_site_label_2
_geom_bond_distance
_geom_bond_site_symmetry_2
_geom_bond_publ_flag
Yb1 O5 2.137(12) . ?
Yb1 O3 2.240(10) 2_556 ?
Yb1 O2 2.247(10) 2_656 ?
Yb1 O7 2.256(12) . ?
Yb1 O1 2.311(11) . ?
Yb1 O4 2.327(11) . ?
Yb1 O2 2.464(11) . ?
Yb1 O3 2.465(12) . ?
Yb1 C12 2.760(13) . ?
Yb1 C32 2.780(14) . ?
Yb1 Yb1 3.873(4) 2_556 ?
Yb1 Yb1 3.911(4) 2_656 ?
O1 C12 1.227(19) . ?
O2 C12 1.265(18) . ?
O2 Yb1 2.246(10) 2_656 ?
O3 C32 1.259(19) . ?
O3 Yb1 2.241(10) 2_556 ?
O4 C32 1.233(19) . ?
O5 C52 1.270(19) . ?
O6 C52 1.23(2) . ?
C1 C6 1.37(2) . ?
C1 C2 1.37(2) . ?
C1 C11 1.511(18) . ?
C2 C3 1.367(19) . ?
C2 H1 0.9500 . ?
C3 C4 1.39(2) . ?
C3 C31 1.51(2) . ?
C4 C5 1.36(2) . ?
C4 H2 0.9500 . ?
C5 C6 1.37(2) . ?
C5 C51 1.506(19) . ?
C6 H3 0.9500 . ?
C11 C12 1.508(18) . ?
C11 H4 0.9900 . ?
C11 H5 0.9900 . ?
C31 C32 1.510(19) 1_654 ?
C31 H6 0.9900 . ?
C31 H7 0.9900 . ?
C32 C31 1.511(19) 1_456 ?
C51 C52 1.49(2) 2_665 ?
C51 H8 0.9900 . ?
C51 H9 0.9900 . ?
C52 C51 1.49(2) 2_665 ?

loop_
_geom_torsion_atom_site_label_1
_geom_torsion_atom_site_label_2
_geom_torsion_atom_site_label_3
_geom_torsion_atom_site_label_4
_geom_torsion
_geom_torsion_site_symmetry_1
_geom_torsion_site_symmetry_2
_geom_torsion_site_symmetry_3
_geom_torsion_site_symmetry_4
_geom_torsion_publ_flag
O5 Yb1 O1 C12 -177.2(10) . . . . ?
O3 Yb1 O1 C12 -87.0(10) 2_556 . . . ?
O2 Yb1 O1 C12 -2.1(11) 2_656 . . . ?
O7 Yb1 O1 C12 85.9(10) . . . . ?
O4 Yb1 O1 C12 127.7(10) . . . . ?
O2 Yb1 O1 C12 0.1(9) . . . . ?
O3 Yb1 O1 C12 -126.0(10) . . . . ?
C32 Yb1 O1 C12 -177.7(10) . . . . ?
Yb1 Yb1 O1 C12 -102.1(9) 2_556 . . . ?
Yb1 Yb1 O1 C12 -1.0(9) 2_656 . . . ?
O5 Yb1 O2 C12 3.3(11) . . . . ?
O3 Yb1 O2 C12 86.3(9) 2_556 . . . ?
O2 Yb1 O2 C12 177.8(11) 2_656 . . . ?
O7 Yb1 O2 C12 -85.5(9) . . . . ?
O1 Yb1 O2 C12 -0.1(8) . . . . ?
O4 Yb1 O2 C12 -138.7(9) . . . . ?
O3 Yb1 O2 C12 134.1(8) . . . . ?
C32 Yb1 O2 C12 178.3(8) . . . . ?
Yb1 Yb1 O2 C12 106.1(8) 2_556 . . . ?
Yb1 Yb1 O2 C12 177.8(11) 2_656 . . . ?
O5 Yb1 O2 Yb1 -174.4(5) . . . 2_656 ?
O3 Yb1 O2 Yb1 -91.4(5) 2_556 . . 2_656 ?
O2 Yb1 O2 Yb1 0.000(2) 2_656 . . 2_656 ?
O7 Yb1 O2 Yb1 96.7(5) . . . 2_656 ?
O1 Yb1 O2 Yb1 -177.9(7) . . . 2_656 ?
O4 Yb1 O2 Yb1 43.5(8) . . . 2_656 ?
O3 Yb1 O2 Yb1 -43.6(7) . . . 2_656 ?
C12 Yb1 O2 Yb1 -177.8(11) . . . 2_656 ?
C32 Yb1 O2 Yb1 0.5(10) . . . 2_656 ?
Yb1 Yb1 O2 Yb1 -71.7(4) 2_556 . . 2_656 ?
O5 Yb1 O3 C32 -87.1(9) . . . . ?
O3 Yb1 O3 C32 179.8(11) 2_556 . . . ?
O2 Yb1 O3 C32 87.6(9) 2_656 . . . ?
O7 Yb1 O3 C32 0.5(11) . . . . ?
O1 Yb1 O3 C32 -138.3(9) . . . . ?
O4 Yb1 O3 C32 1.5(8) . . . . ?
O2 Yb1 O3 C32 127.8(8) . . . . ?
C12 Yb1 O3 C32 172.3(8) . . . . ?
Yb1 Yb1 O3 C32 179.8(11) 2_556 . . . ?
Yb1 Yb1 O3 C32 104.3(8) 2_656 . . . ?
O5 Yb1 O3 Yb1 93.1(5) . . . 2_556 ?
O3 Yb1 O3 Yb1 0.000(1) 2_556 . . 2_556 ?
O2 Yb1 O3 Yb1 -92.2(5) 2_656 . . 2_556 ?
O7 Yb1 O3 Yb1 -179.3(5) . . . 2_556 ?
O1 Yb1 O3 Yb1 41.9(8) . . . 2_556 ?
O4 Yb1 O3 Yb1 -178.3(7) . . . 2_556 ?
O2 Yb1 O3 Yb1 -52.0(7) . . . 2_556 ?
C12 Yb1 O3 Yb1 -7.5(11) . . . 2_556 ?
C32 Yb1 O3 Yb1 -179.8(11) . . . 2_556 ?
Yb1 Yb1 O3 Yb1 -75.5(4) 2_656 . . 2_556 ?
O5 Yb1 O4 C32 80.4(10) . . . . ?
O3 Yb1 O4 C32 -3.4(11) 2_556 . . . ?
O2 Yb1 O4 C32 -86.9(10) 2_656 . . . ?
O7 Yb1 O4 C32 177.7(11) . . . . ?
O1 Yb1 O4 C32 134.6(10) . . . . ?
O2 Yb1 O4 C32 -127.1(9) . . . . ?
O3 Yb1 O4 C32 -1.5(9) . . . . ?
C12 Yb1 O4 C32 -171.5(9) . . . . ?
Yb1 Yb1 O4 C32 -2.4(9) 2_556 . . . ?
Yb1 Yb1 O4 C32 -103.5(9) 2_656 . . . ?
O3 Yb1 O5 C52 -139(2) 2_556 . . . ?
O2 Yb1 O5 C52 136(2) 2_656 . . . ?
O7 Yb1 O5 C52 24(2) . . . . ?
O1 Yb1 O5 C52 -56(2) . . . . ?
O4 Yb1 O5 C52 98(2) . . . . ?
O2 Yb1 O5 C52 -58(2) . . . . ?
O3 Yb1 O5 C52 152(2) . . . . ?
C12 Yb1 O5 C52 -57(2) . . . . ?
C32 Yb1 O5 C52 124(2) . . . . ?
Yb1 Yb1 O5 C52 -175(2) 2_556 . . . ?
Yb1 Yb1 O5 C52 -69(3) 2_656 . . . ?
C6 C1 C2 C3 0(2) . . . . ?
C11 C1 C2 C3 177.6(13) . . . . ?
C1 C2 C3 C4 -1(2) . . . . ?
C1 C2 C3 C31 -179.3(13) . . . . ?
C2 C3 C4 C5 0(2) . . . . ?
C31 C3 C4 C5 178.9(14) . . . . ?
C3 C4 C5 C6 1(2) . . . . ?
C3 C4 C5 C51 -176.8(15) . . . . ?
C2 C1 C6 C5 1(2) . . . . ?
C11 C1 C6 C5 -176.5(14) . . . . ?
C4 C5 C6 C1 -2(2) . . . . ?
C51 C5 C6 C1 175.9(15) . . . . ?
C6 C1 C11 C12 75.5(18) . . . . ?
C2 C1 C11 C12 -102.3(16) . . . . ?
Yb1 O1 C12 O2 -0.3(15) . . . . ?
Yb1 O1 C12 C11 -179.1(12) . . . . ?
Yb1 O2 C12 O1 174.6(19) 2_656 . . . ?
Yb1 O2 C12 O1 0.2(14) . . . . ?
Yb1 O2 C12 C11 -6(3) 2_656 . . . ?
Yb1 O2 C12 C11 179.1(12) . . . . ?
Yb1 O2 C12 Yb1 174(3) 2_656 . . . ?
C1 C11 C12 O1 -13(2) . . . . ?
C1 C11 C12 O2 167.7(13) . . . . ?
C1 C11 C12 Yb1 -35(30) . . . . ?
O5 Yb1 C12 O1 2.8(11) . . . . ?
O3 Yb1 C12 O1 89.8(10) 2_556 . . . ?
O2 Yb1 C12 O1 178.2(10) 2_656 . . . ?
O7 Yb1 C12 O1 -89.7(10) . . . . ?
O4 Yb1 C12 O1 -100.3(13) . . . . ?
O2 Yb1 C12 O1 -179.8(15) . . . . ?
O3 Yb1 C12 O1 96.8(12) . . . . ?
C32 Yb1 C12 O1 166(6) . . . . ?
Yb1 Yb1 C12 O1 92.2(9) 2_556 . . . ?
Yb1 Yb1 C12 O1 178.9(11) 2_656 . . . ?
O5 Yb1 C12 O2 -177.4(8) . . . . ?
O3 Yb1 C12 O2 -90.5(8) 2_556 . . . ?
O2 Yb1 C12 O2 -2.1(10) 2_656 . . . ?
O7 Yb1 C12 O2 90.0(9) . . . . ?
O1 Yb1 C12 O2 179.8(15) . . . . ?
O4 Yb1 C12 O2 79.5(13) . . . . ?
O3 Yb1 C12 O2 -83.4(12) . . . . ?
C32 Yb1 C12 O2 -14(6) . . . . ?
Yb1 Yb1 C12 O2 -88.0(8) 2_556 . . . ?
Yb1 Yb1 C12 O2 -1.4(7) 2_656 . . . ?
O5 Yb1 C12 C11 25(30) . . . . ?
O3 Yb1 C12 C11 112(30) 2_556 . . . ?
O2 Yb1 C12 C11 -160(30) 2_656 . . . ?
O7 Yb1 C12 C11 -68(30) . . . . ?
O1 Yb1 C12 C11 22(29) . . . . ?
O4 Yb1 C12 C11 -78(30) . . . . ?
O2 Yb1 C12 C11 -158(30) . . . . ?
O3 Yb1 C12 C11 119(29) . . . . ?
C32 Yb1 C12 C11 -172(27) . . . . ?
Yb1 Yb1 C12 C11 114(30) 2_556 . . . ?
Yb1 Yb1 C12 C11 -159(30) 2_656 . . . ?
C2 C3 C31 C32 -100.4(16) . . . 1_654 ?
C4 C3 C31 C32 81.0(18) . . . 1_654 ?
Yb1 O4 C32 O3 2.7(15) . . . . ?
Yb1 O4 C32 C31 -177.8(12) . . . 1_456 ?
Yb1 O3 C32 O4 177(2) 2_556 . . . ?
Yb1 O3 C32 O4 -2.5(14) . . . . ?
Yb1 O3 C32 C31 -3(4) 2_556 . . 1_456 ?
Yb1 O3 C32 C31 178.0(12) . . . 1_456 ?
Yb1 O3 C32 Yb1 179(3) 2_556 . . . ?
O5 Yb1 C32 O4 -95.2(10) . . . . ?
O3 Yb1 C32 O4 177.1(9) 2_556 . . . ?
O2 Yb1 C32 O4 89.1(10) 2_656 . . . ?
O7 Yb1 C32 O4 -2.3(10) . . . . ?
O1 Yb1 C32 O4 -94.7(15) . . . . ?
O2 Yb1 C32 O4 88.6(12) . . . . ?
O3 Yb1 C32 O4 177.3(15) . . . . ?
C12 Yb1 C32 O4 101(6) . . . . ?
Yb1 Yb1 C32 O4 177.2(11) 2_556 . . . ?
Yb1 Yb1 C32 O4 88.9(10) 2_656 . . . ?
O5 Yb1 C32 O3 87.4(9) . . . . ?
O3 Yb1 C32 O3 -0.2(10) 2_556 . . . ?
O2 Yb1 C32 O3 -88.3(9) 2_656 . . . ?
O7 Yb1 C32 O3 -179.6(9) . . . . ?
O1 Yb1 C32 O3 87.9(14) . . . . ?
O4 Yb1 C32 O3 -177.3(15) . . . . ?
O2 Yb1 C32 O3 -88.7(11) . . . . ?
C12 Yb1 C32 O3 -76(6) . . . . ?
Yb1 Yb1 C32 O3 -0.1(7) 2_556 . . . ?
Yb1 Yb1 C32 O3 -88.4(8) 2_656 . . . ?
O5 Yb1 C32 C31 -42(26) . . . 1_456 ?
O3 Yb1 C32 C31 -130(26) 2_556 . . 1_456 ?
O2 Yb1 C32 C31 142(26) 2_656 . . 1_456 ?
O7 Yb1 C32 C31 51(26) . . . 1_456 ?
O1 Yb1 C32 C31 -41(27) . . . 1_456 ?
O4 Yb1 C32 C31 53(26) . . . 1_456 ?
O2 Yb1 C32 C31 142(26) . . . 1_456 ?
O3 Yb1 C32 C31 -129(27) . . . 1_456 ?
C12 Yb1 C32 C31 154(24) . . . 1_456 ?
Yb1 Yb1 C32 C31 -130(26) 2_556 . . 1_456 ?
Yb1 Yb1 C32 C31 142(26) 2_656 . . 1_456 ?
C4 C5 C51 C52 -85(2) . . . 2_665 ?
C6 C5 C51 C52 96.9(19) . . . 2_665 ?
Yb1 O5 C52 O6 -157.6(17) . . . . ?
Yb1 O5 C52 C51 27(3) . . . 2_665 ?
